data_4082980
loop_
_publ_author_name
'Lake, Benjamin R. M.'
'Willans, Charlotte E.'

_publ_section_title
;
 Remarkable Stability of Copper(II)--N-Heterocyclic Carbene Complexes Void
 of an Anionic Tether
;
_journal_issue 8
_journal_name_full Organometallics
_journal_page_first 2027
_journal_paper_doi 10.1021/om500178e
_journal_volume 33
_journal_year 2014
_chemical_formula_moiety '2(C22 H22 Br4 Cu2 N6), 3(C H2 Cl2)'
_chemical_formula_sum 'C47 H50 Br8 Cl6 Cu4 N12'
_chemical_formula_weight 1889.09
_chemical_name_systematic
; 
 ? 
;
_space_group_IT_number 15
_symmetry_cell_setting monoclinic
_symmetry_space_group_name_Hall '-C 2yc'
_symmetry_space_group_name_H-M 'C 1 2/c 1'
_atom_sites_solution_hydrogens geom
_atom_sites_solution_primary direct
_atom_sites_solution_secondary difmap
_audit_creation_method SHELXL-97
_cell_angle_alpha 90.00
_cell_angle_beta 98.203(6)
_cell_angle_gamma 90.00
_cell_formula_units_Z 4
_cell_length_a 30.804(2)
_cell_length_b 9.2483(6)
_cell_length_c 21.9433(12)
_cell_measurement_reflns_used 3627
_cell_measurement_temperature 100.0(3)
_cell_measurement_theta_max 30.3570
_cell_measurement_theta_min 3.7010
_cell_volume 6187.4(7)
_computing_cell_refinement
;
CrysAlisPro, Agilent Technologies,
Version 1.171.36.28e (release 10-06-2013 CrysAlis171 .NET)
(compiled Jun 10 2013,11:58:50)
;
_computing_data_collection
;
CrysAlisPro, Agilent Technologies,
Version 1.171.36.28e (release 10-06-2013 CrysAlis171 .NET)
(compiled Jun 10 2013,11:58:50)
;
_computing_data_reduction
;
CrysAlisPro, Agilent Technologies,
Version 1.171.36.28e (release 10-06-2013 CrysAlis171 .NET)
(compiled Jun 10 2013,11:58:50)
;
_computing_molecular_graphics 'ORTEP-III Version 1.08 (Farrugia, 2005)'
_computing_publication_material
;
enCIFer: A program for viewing, editing and visualising CIFs.
F. H. Allen, O. Johnson, G. P. Shields, B. R. Smith, M. Towler,
J. Applied Cryst., 37, 331-334, 2004
;
_computing_structure_refinement
;
SHELXS-97 (Sheldrick, G. M.    Acta Cryst. (2008). A64, 112)
XSeed (L.J.Barbour, J.Supramol. Chem., 2003, 1, 189.)
;
_computing_structure_solution
;
SHELXS-97 (Sheldrick, G. M.    Acta Cryst. (2008). A64, 112)
XSeed (L.J.Barbour, J.Supramol. Chem., 2003, 1, 189.)
;
_diffrn_ambient_temperature 100.0(3)
_diffrn_detector_area_resol_mean 5.3095
_diffrn_measured_fraction_theta_full 0.990
_diffrn_measured_fraction_theta_max 0.990
_diffrn_measurement_device_type 'SuperNova, Dual, Cu at zero, Atlas'
_diffrn_measurement_method '\w scans'
_diffrn_radiation_monochromator mirror
_diffrn_radiation_source 'SuperNova (Mo) X-ray Source'
_diffrn_radiation_type MoK\a
_diffrn_radiation_wavelength 0.71073
_diffrn_reflns_av_R_equivalents 0.0412
_diffrn_reflns_av_sigmaI/netI 0.0697
_diffrn_reflns_limit_h_max 40
_diffrn_reflns_limit_h_min -31
_diffrn_reflns_limit_k_max 12
_diffrn_reflns_limit_k_min -9
_diffrn_reflns_limit_l_max 29
_diffrn_reflns_limit_l_min -27
_diffrn_reflns_number 15480
_diffrn_reflns_theta_full 28.28
_diffrn_reflns_theta_max 28.28
_diffrn_reflns_theta_min 3.21
_diffrn_standards_decay_% 0
_diffrn_standards_interval_count 0
_diffrn_standards_interval_time 0
_diffrn_standards_number 0
_exptl_absorpt_coefficient_mu 6.826
_exptl_absorpt_correction_T_max 0.6112
_exptl_absorpt_correction_T_min 0.4483
_exptl_absorpt_correction_type multi-scan
_exptl_absorpt_process_details
;
CrysAlisPro, Agilent Technologies,
Version 1.171.36.32 (release 02-08-2013 CrysAlis171 .NET)
(compiled Aug  2 2013,16:46:58)
Empirical absorption correction using spherical harmonics,
 implemented in SCALE3 ABSPACK scaling algorithm.
;
_exptl_crystal_colour 'dark green'
_exptl_crystal_density_diffrn 2.028
_exptl_crystal_density_method 'not measured'
_exptl_crystal_description block
_exptl_crystal_F_000 3656
_exptl_crystal_size_max 0.14
_exptl_crystal_size_mid 0.10
_exptl_crystal_size_min 0.08
_refine_diff_density_max 0.980
_refine_diff_density_min -0.659
_refine_diff_density_rms 0.157
_refine_ls_extinction_method none
_refine_ls_goodness_of_fit_ref 1.059
_refine_ls_hydrogen_treatment constr
_refine_ls_matrix_type full
_refine_ls_number_parameters 348
_refine_ls_number_reflns 7609
_refine_ls_number_restraints 0
_refine_ls_restrained_S_all 1.059
_refine_ls_R_factor_all 0.0705
_refine_ls_R_factor_gt 0.0441
_refine_ls_shift/su_max 0.001
_refine_ls_shift/su_mean 0.000
_refine_ls_structure_factor_coef Fsqd
_refine_ls_weighting_details 'calc w=1/[\s^2^(Fo^2^)+(0.0334P)^2^+0.9830P] where P=(Fo^2^+2Fc^2^)/3'
_refine_ls_weighting_scheme calc
_refine_ls_wR_factor_gt 0.0870
_refine_ls_wR_factor_ref 0.0959
_reflns_number_gt 5663
_reflns_number_total 7609
_reflns_threshold_expression >2sigma(I)
_cod_data_source_file om500178e_si_002.cif
_cod_data_source_block Complex5b
_cod_depositor_comments 'Adding full bibliography for 4082971--4082988.cif.'
_cod_original_sg_symbol_H-M 'C 2/c'
_cod_database_code 4082980

loop_
_symmetry_equiv_pos_as_xyz
'x, y, z'
'-x, y, -z+1/2'
'x+1/2, y+1/2, z'
'-x+1/2, y+1/2, -z+1/2'
'-x, -y, -z'
'x, -y, z-1/2'
'-x+1/2, -y+1/2, -z'
'x+1/2, -y+1/2, z-1/2'

loop_
_atom_site_label
_atom_site_type_symbol
_atom_site_fract_x
_atom_site_fract_y
_atom_site_fract_z
_atom_site_U_iso_or_equiv
_atom_site_adp_type
_atom_site_occupancy
_atom_site_symmetry_multiplicity
_atom_site_calc_flag
_atom_site_refinement_flags
Br1 Br 0.195432(15) 0.67708(5) 0.47876(2) 0.01619(11) Uani 1 1 d .
Br2 Br 0.283944(16) 0.82963(5) 0.36063(2) 0.01863(12) Uani 1 1 d .
Br3 Br 0.544082(16) 0.81685(5) 0.40067(2) 0.01938(12) Uani 1 1 d .
Br4 Br 0.555436(16) 0.63356(5) 0.26120(2) 0.01967(12) Uani 1 1 d .
Cu1 Cu 0.273378(19) 0.65314(6) 0.44031(2) 0.01404(13) Uani 1 1 d .
Cu2 Cu 0.503012(19) 0.63590(6) 0.33426(2) 0.01483(13) Uani 1 1 d .
Cl1 Cl 0.31453(5) 0.46713(14) 0.23144(6) 0.0340(3) Uani 1 1 d .
Cl2 Cl 0.36627(5) 0.34046(16) 0.34041(6) 0.0361(3) Uani 1 1 d .
Cl3 Cl 0.46099(4) 0.14697(15) 0.28110(6) 0.0308(3) Uani 1 1 d .
N1 N 0.22991(13) 0.4661(4) 0.32808(16) 0.0164(8) Uani 1 1 d .
N2 N 0.26764(13) 0.3591(4) 0.40474(16) 0.0151(8) Uani 1 1 d .
N3 N 0.30218(12) 0.4729(4) 0.49167(16) 0.0137(8) Uani 1 1 d .
N4 N 0.42441(13) 0.6943(4) 0.40221(16) 0.0164(8) Uani 1 1 d .
N5 N 0.46108(13) 0.5008(4) 0.42437(16) 0.0158(8) Uani 1 1 d .
N6 N 0.51950(13) 0.4311(4) 0.37622(16) 0.0155(8) Uani 1 1 d .
C1 C 0.13464(18) 0.4548(6) 0.3036(2) 0.0289(13) Uani 1 1 d .
H1A H 0.1495 0.3796 0.3277 0.035 Uiso 1 1 calc R
H1B H 0.1035 0.4558 0.2959 0.035 Uiso 1 1 calc R
C2 C 0.15676(17) 0.5553(6) 0.2814(2) 0.0268(12) Uani 1 1 d .
H2 H 0.1400 0.6271 0.2577 0.032 Uiso 1 1 calc R
C3 C 0.20572(16) 0.5736(5) 0.2880(2) 0.0204(11) Uani 1 1 d .
H3A H 0.2150 0.5675 0.2467 0.024 Uiso 1 1 calc R
H3B H 0.2134 0.6712 0.3047 0.024 Uiso 1 1 calc R
C4 C 0.25286(15) 0.4925(5) 0.3837(2) 0.0157(10) Uani 1 1 d .
C5 C 0.23055(16) 0.3200(5) 0.3150(2) 0.0201(11) Uani 1 1 d .
H5 H 0.2166 0.2757 0.2782 0.024 Uiso 1 1 calc R
C6 C 0.25356(16) 0.2520(5) 0.3616(2) 0.0198(11) Uani 1 1 d .
H6 H 0.2593 0.1513 0.3651 0.024 Uiso 1 1 calc R
C7 C 0.29375(15) 0.3456(5) 0.4630(2) 0.0160(10) Uani 1 1 d .
C8 C 0.30810(16) 0.2151(5) 0.4871(2) 0.0192(10) Uani 1 1 d .
H8 H 0.2999 0.1275 0.4660 0.023 Uiso 1 1 calc R
C9 C 0.33475(17) 0.2147(5) 0.5429(2) 0.0233(11) Uani 1 1 d .
H9 H 0.3464 0.1263 0.5604 0.028 Uiso 1 1 calc R
C10 C 0.34458(17) 0.3445(5) 0.5736(2) 0.0219(11) Uani 1 1 d .
H10 H 0.3628 0.3463 0.6124 0.026 Uiso 1 1 calc R
C11 C 0.32753(16) 0.4700(5) 0.5470(2) 0.0199(11) Uani 1 1 d .
H11 H 0.3338 0.5585 0.5685 0.024 Uiso 1 1 calc R
C12 C 0.39465(19) 1.0428(6) 0.4349(2) 0.0332(13) Uani 1 1 d .
H12A H 0.3641 1.0237 0.4268 0.040 Uiso 1 1 calc R
H12B H 0.4051 1.1229 0.4598 0.040 Uiso 1 1 calc R
C13 C 0.42218(17) 0.9593(5) 0.4118(2) 0.0224(11) Uani 1 1 d .
H13 H 0.4525 0.9815 0.4208 0.027 Uiso 1 1 calc R
C14 C 0.40913(16) 0.8313(5) 0.3722(2) 0.0217(11) Uani 1 1 d .
H14A H 0.3768 0.8289 0.3621 0.026 Uiso 1 1 calc R
H14B H 0.4215 0.8411 0.3331 0.026 Uiso 1 1 calc R
C15 C 0.45818(15) 0.6188(5) 0.3872(2) 0.0156(10) Uani 1 1 d .
C16 C 0.40622(16) 0.6280(5) 0.44891(19) 0.0197(11) Uani 1 1 d .
H16 H 0.3823 0.6627 0.4678 0.024 Uiso 1 1 calc R
C17 C 0.42897(17) 0.5033(5) 0.4629(2) 0.0229(11) Uani 1 1 d .
H17 H 0.4240 0.4329 0.4926 0.028 Uiso 1 1 calc R
C18 C 0.49387(16) 0.3951(5) 0.4182(2) 0.0178(10) Uani 1 1 d .
C19 C 0.49850(17) 0.2696(5) 0.4535(2) 0.0211(11) Uani 1 1 d .
H19 H 0.4797 0.2484 0.4830 0.025 Uiso 1 1 calc R
C20 C 0.53192(19) 0.1776(5) 0.4431(2) 0.0270(13) Uani 1 1 d .
H20 H 0.5363 0.0901 0.4658 0.032 Uiso 1 1 calc R
C21 C 0.55897(18) 0.2109(5) 0.4003(2) 0.0260(12) Uani 1 1 d .
H21 H 0.5820 0.1475 0.3932 0.031 Uiso 1 1 calc R
C22 C 0.55181(17) 0.3391(5) 0.3677(2) 0.0228(11) Uani 1 1 d .
H22 H 0.5705 0.3629 0.3383 0.027 Uiso 1 1 calc R
C23 C 0.34844(18) 0.5028(6) 0.3017(2) 0.0293(13) Uani 1 1 d .
H23A H 0.3320 0.5617 0.3284 0.035 Uiso 1 1 calc R
H23B H 0.3743 0.5593 0.2935 0.035 Uiso 1 1 calc R
C24 C 0.5000 0.0388(8) 0.2500 0.0296(18) Uani 1 2 d S
H24A H 0.4847 -0.0241 0.2173 0.035 Uiso 0.50 1 calc PR
H24B H 0.5153 -0.0241 0.2827 0.035 Uiso 0.50 1 calc PR

loop_
_atom_site_aniso_label
_atom_site_aniso_U_11
_atom_site_aniso_U_22
_atom_site_aniso_U_33
_atom_site_aniso_U_23
_atom_site_aniso_U_13
_atom_site_aniso_U_12
Br1 0.0158(2) 0.0140(2) 0.0194(2) -0.00263(18) 0.00447(18) -0.00107(19)
Br2 0.0203(3) 0.0172(2) 0.0178(2) 0.00367(19) 0.00065(19) -0.0051(2)
Br3 0.0196(3) 0.0206(2) 0.0188(2) -0.00358(19) 0.00559(19) -0.0047(2)
Br4 0.0140(2) 0.0312(3) 0.0147(2) -0.0005(2) 0.00499(18) 0.0001(2)
Cu1 0.0157(3) 0.0117(3) 0.0153(3) -0.0006(2) 0.0038(2) 0.0003(2)
Cu2 0.0140(3) 0.0173(3) 0.0142(3) -0.0005(2) 0.0053(2) -0.0004(2)
Cl1 0.0346(8) 0.0266(7) 0.0385(7) -0.0006(6) -0.0027(6) -0.0017(6)
Cl2 0.0310(8) 0.0442(9) 0.0308(7) -0.0084(6) -0.0038(6) 0.0027(7)
Cl3 0.0221(7) 0.0430(8) 0.0277(6) -0.0050(6) 0.0052(5) -0.0024(6)
N1 0.017(2) 0.016(2) 0.0165(19) -0.0008(16) 0.0040(16) -0.0023(17)
N2 0.016(2) 0.0146(19) 0.0163(18) -0.0032(16) 0.0063(16) -0.0049(16)
N3 0.011(2) 0.0112(18) 0.0198(19) 0.0003(16) 0.0046(16) 0.0003(16)
N4 0.014(2) 0.019(2) 0.0167(19) -0.0034(16) 0.0046(16) -0.0029(17)
N5 0.016(2) 0.018(2) 0.0140(18) -0.0027(16) 0.0068(16) -0.0048(17)
N6 0.018(2) 0.0142(19) 0.0144(18) -0.0025(16) 0.0013(16) -0.0004(17)
C1 0.018(3) 0.033(3) 0.034(3) 0.009(3) -0.002(2) 0.001(2)
C2 0.016(3) 0.024(3) 0.038(3) 0.004(2) -0.005(2) -0.001(2)
C3 0.022(3) 0.017(2) 0.021(2) 0.007(2) -0.002(2) -0.001(2)
C4 0.014(2) 0.017(2) 0.018(2) 0.0022(19) 0.0083(19) -0.001(2)
C5 0.021(3) 0.018(2) 0.022(2) -0.005(2) 0.005(2) -0.004(2)
C6 0.023(3) 0.013(2) 0.024(2) -0.002(2) 0.007(2) -0.002(2)
C7 0.014(2) 0.015(2) 0.020(2) 0.0015(19) 0.0081(19) -0.0011(19)
C8 0.020(3) 0.015(2) 0.024(2) 0.002(2) 0.007(2) 0.003(2)
C9 0.025(3) 0.015(2) 0.030(3) 0.010(2) 0.003(2) 0.002(2)
C10 0.021(3) 0.024(3) 0.020(2) 0.006(2) 0.003(2) 0.001(2)
C11 0.021(3) 0.018(2) 0.021(2) -0.001(2) 0.004(2) -0.002(2)
C12 0.029(3) 0.033(3) 0.037(3) -0.012(3) 0.004(3) 0.004(3)
C13 0.017(3) 0.024(3) 0.025(3) 0.000(2) -0.001(2) 0.001(2)
C14 0.018(3) 0.022(3) 0.024(2) -0.006(2) 0.002(2) 0.006(2)
C15 0.011(2) 0.019(2) 0.018(2) -0.0044(19) 0.0061(18) -0.004(2)
C16 0.012(2) 0.035(3) 0.014(2) -0.010(2) 0.0087(19) -0.007(2)
C17 0.028(3) 0.026(3) 0.017(2) -0.005(2) 0.011(2) -0.013(2)
C18 0.018(3) 0.019(2) 0.016(2) -0.008(2) 0.0031(19) -0.004(2)
C19 0.030(3) 0.019(3) 0.013(2) 0.001(2) -0.001(2) -0.004(2)
C20 0.043(4) 0.016(3) 0.020(2) 0.001(2) -0.004(2) -0.004(2)
C21 0.034(3) 0.021(3) 0.020(2) -0.004(2) -0.006(2) 0.008(2)
C22 0.026(3) 0.020(3) 0.023(2) -0.002(2) 0.006(2) 0.000(2)
C23 0.024(3) 0.033(3) 0.032(3) -0.013(2) 0.005(2) -0.010(2)
C24 0.029(5) 0.036(4) 0.025(4) 0.000 0.004(3) 0.000

loop_
_atom_type_symbol
_atom_type_description
_atom_type_scat_dispersion_real
_atom_type_scat_dispersion_imag
_atom_type_scat_source
C C 0.0033 0.0016 'International Tables Vol C Tables 4.2.6.8 and 6.1.1.4'
H H 0.0000 0.0000 'International Tables Vol C Tables 4.2.6.8 and 6.1.1.4'
N N 0.0061 0.0033 'International Tables Vol C Tables 4.2.6.8 and 6.1.1.4'
Cl Cl 0.1484 0.1585 'International Tables Vol C Tables 4.2.6.8 and 6.1.1.4'
Cu Cu 0.3201 1.2651 'International Tables Vol C Tables 4.2.6.8 and 6.1.1.4'
Br Br -0.2901 2.4595 'International Tables Vol C Tables 4.2.6.8 and 6.1.1.4'

loop_
_geom_angle_atom_site_label_1
_geom_angle_atom_site_label_2
_geom_angle_atom_site_label_3
_geom_angle
_geom_angle_site_symmetry_1
_geom_angle_site_symmetry_3
Cu1 Br1 Cu1 90.28(2) 7_566 .
Cu2 Br4 Cu2 94.80(2) . 2_655
C4 Cu1 N3 79.44(16) . .
C4 Cu1 Br2 96.61(13) . .
N3 Cu1 Br2 144.19(11) . .
C4 Cu1 Br1 171.00(13) . 7_566
N3 Cu1 Br1 91.57(10) . 7_566
Br2 Cu1 Br1 90.69(2) . 7_566
C4 Cu1 Br1 92.27(14) . .
N3 Cu1 Br1 102.90(11) . .
Br2 Cu1 Br1 112.85(3) . .
Br1 Cu1 Br1 89.72(2) 7_566 .
C15 Cu2 N6 79.32(18) . .
C15 Cu2 Br4 173.39(13) . .
N6 Cu2 Br4 97.87(11) . .
C15 Cu2 Br3 92.92(13) . .
N6 Cu2 Br3 106.18(10) . .
Br4 Cu2 Br3 93.61(3) . .
C15 Cu2 Br4 90.68(13) . 2_655
N6 Cu2 Br4 116.20(10) . 2_655
Br4 Cu2 Br4 85.19(2) . 2_655
Br3 Cu2 Br4 137.38(3) . 2_655
C4 N1 C5 110.2(4) . .
C4 N1 C3 125.5(4) . .
C5 N1 C3 124.2(4) . .
C4 N2 C6 110.7(4) . .
C4 N2 C7 120.1(4) . .
C6 N2 C7 129.2(4) . .
C7 N3 C11 117.0(4) . .
C7 N3 Cu1 113.6(3) . .
C11 N3 Cu1 129.5(3) . .
C15 N4 C16 111.4(4) . .
C15 N4 C14 123.4(4) . .
C16 N4 C14 125.2(4) . .
C15 N5 C17 111.1(4) . .
C15 N5 C18 118.8(4) . .
C17 N5 C18 130.1(4) . .
C18 N6 C22 117.4(4) . .
C18 N6 Cu2 113.0(3) . .
C22 N6 Cu2 129.6(3) . .
C2 C1 H1A 120.0 . .
C2 C1 H1B 120.0 . .
H1A C1 H1B 120.0 . .
C1 C2 C3 128.4(5) . .
C1 C2 H2 115.8 . .
C3 C2 H2 115.8 . .
N1 C3 C2 113.6(4) . .
N1 C3 H3A 108.8 . .
C2 C3 H3A 108.8 . .
N1 C3 H3B 108.8 . .
C2 C3 H3B 108.8 . .
H3A C3 H3B 107.7 . .
N1 C4 N2 104.4(4) . .
N1 C4 Cu1 141.8(3) . .
N2 C4 Cu1 113.7(3) . .
C6 C5 N1 109.0(4) . .
C6 C5 H5 125.5 . .
N1 C5 H5 125.5 . .
C5 C6 N2 105.6(4) . .
C5 C6 H6 127.2 . .
N2 C6 H6 127.2 . .
N3 C7 C8 124.3(4) . .
N3 C7 N2 113.1(4) . .
C8 C7 N2 122.6(4) . .
C7 C8 C9 117.8(4) . .
C7 C8 H8 121.1 . .
C9 C8 H8 121.1 . .
C8 C9 C10 119.4(4) . .
C8 C9 H9 120.3 . .
C10 C9 H9 120.3 . .
C11 C10 C9 118.8(4) . .
C11 C10 H10 120.6 . .
C9 C10 H10 120.6 . .
N3 C11 C10 122.6(4) . .
N3 C11 H11 118.7 . .
C10 C11 H11 118.7 . .
C13 C12 H12A 120.0 . .
C13 C12 H12B 120.0 . .
H12A C12 H12B 120.0 . .
C12 C13 C14 124.2(5) . .
C12 C13 H13 117.9 . .
C14 C13 H13 117.9 . .
N4 C14 C13 112.3(4) . .
N4 C14 H14A 109.1 . .
C13 C14 H14A 109.1 . .
N4 C14 H14B 109.1 . .
C13 C14 H14B 109.1 . .
H14A C14 H14B 107.9 . .
N4 C15 N5 105.1(4) . .
N4 C15 Cu2 139.0(4) . .
N5 C15 Cu2 115.8(3) . .
C17 C16 N4 107.0(4) . .
C17 C16 H16 126.5 . .
N4 C16 H16 126.5 . .
C16 C17 N5 105.4(4) . .
C16 C17 H17 127.3 . .
N5 C17 H17 127.3 . .
N6 C18 C19 124.5(5) . .
N6 C18 N5 113.0(4) . .
C19 C18 N5 122.5(4) . .
C20 C19 C18 116.3(5) . .
C20 C19 H19 121.9 . .
C18 C19 H19 121.9 . .
C21 C20 C19 120.9(5) . .
C21 C20 H20 119.6 . .
C19 C20 H20 119.6 . .
C20 C21 C22 118.4(5) . .
C20 C21 H21 120.8 . .
C22 C21 H21 120.8 . .
N6 C22 C21 122.5(5) . .
N6 C22 H22 118.7 . .
C21 C22 H22 118.7 . .
Cl1 C23 Cl2 111.4(3) . .
Cl1 C23 H23A 109.4 . .
Cl2 C23 H23A 109.4 . .
Cl1 C23 H23B 109.4 . .
Cl2 C23 H23B 109.4 . .
H23A C23 H23B 108.0 . .
Cl3 C24 Cl3 111.3(4) . 2_655
Cl3 C24 H24A 109.4 . .
Cl3 C24 H24A 109.4 2_655 .
Cl3 C24 H24B 109.4 . .
Cl3 C24 H24B 109.4 2_655 .
H24A C24 H24B 108.0 . .

loop_
_geom_bond_atom_site_label_1
_geom_bond_atom_site_label_2
_geom_bond_distance
_geom_bond_site_symmetry_2
Br1 Cu1 2.4607(7) 7_566
Br1 Cu1 2.6653(8) .
Br2 Cu1 2.4473(7) .
Br3 Cu2 2.4492(7) .
Br4 Cu2 2.4325(7) .
Br4 Cu2 2.5600(7) 2_655
Cu1 C4 1.981(4) .
Cu1 N3 2.133(4) .
Cu1 Br1 2.4608(7) 7_566
Cu2 C15 1.934(5) .
Cu2 N6 2.135(4) .
Cu2 Br4 2.5600(7) 2_655
Cl1 C23 1.766(5) .
Cl2 C23 1.773(6) .
Cl3 C24 1.773(5) .
N1 C4 1.343(6) .
N1 C5 1.382(6) .
N1 C3 1.459(6) .
N2 C4 1.372(6) .
N2 C6 1.396(6) .
N2 C7 1.416(6) .
N3 C7 1.341(5) .
N3 C11 1.348(6) .
N4 C15 1.333(6) .
N4 C16 1.380(6) .
N4 C14 1.474(6) .
N5 C15 1.358(6) .
N5 C17 1.390(6) .
N5 C18 1.425(6) .
N6 C18 1.338(6) .
N6 C22 1.342(6) .
C1 C2 1.289(7) .
C1 H1A 0.9500 .
C1 H1B 0.9500 .
C2 C3 1.504(7) .
C2 H2 0.9500 .
C3 H3A 0.9900 .
C3 H3B 0.9900 .
C5 C6 1.318(6) .
C5 H5 0.9500 .
C6 H6 0.9500 .
C7 C8 1.366(6) .
C8 C9 1.373(6) .
C8 H8 0.9500 .
C9 C10 1.389(7) .
C9 H9 0.9500 .
C10 C11 1.369(6) .
C10 H10 0.9500 .
C11 H11 0.9500 .
C12 C13 1.302(7) .
C12 H12A 0.9500 .
C12 H12B 0.9500 .
C13 C14 1.489(6) .
C13 H13 0.9500 .
C14 H14A 0.9900 .
C14 H14B 0.9900 .
C16 C17 1.362(7) .
C16 H16 0.9500 .
C17 H17 0.9500 .
C18 C19 1.391(6) .
C19 C20 1.379(7) .
C19 H19 0.9500 .
C20 C21 1.377(8) .
C20 H20 0.9500 .
C21 C22 1.386(7) .
C21 H21 0.9500 .
C22 H22 0.9500 .
C23 H23A 0.9900 .
C23 H23B 0.9900 .
C24 Cl3 1.773(5) 2_655
C24 H24A 0.9900 .
C24 H24B 0.9900 .

loop_
_geom_torsion_atom_site_label_1
_geom_torsion_atom_site_label_2
_geom_torsion_atom_site_label_3
_geom_torsion_atom_site_label_4
_geom_torsion
_geom_torsion_site_symmetry_1
_geom_torsion_site_symmetry_4
Cu1 Br1 Cu1 C4 171.23(13) 7_566 .
Cu1 Br1 Cu1 N3 91.54(10) 7_566 .
Cu1 Br1 Cu1 Br2 -90.63(3) 7_566 .
Cu1 Br1 Cu1 Br1 0.0 7_566 7_566
Cu2 Br4 Cu2 C15 52.5(12) 2_655 .
Cu2 Br4 Cu2 N6 116.80(10) 2_655 .
Cu2 Br4 Cu2 Br3 -136.305(19) 2_655 .
Cu2 Br4 Cu2 Br4 0.97(3) 2_655 2_655
C4 Cu1 N3 C7 0.6(3) . .
Br2 Cu1 N3 C7 -86.0(3) . .
Br1 Cu1 N3 C7 -179.4(3) 7_566 .
Br1 Cu1 N3 C7 90.6(3) . .
C4 Cu1 N3 C11 179.6(4) . .
Br2 Cu1 N3 C11 92.9(4) . .
Br1 Cu1 N3 C11 -0.4(4) 7_566 .
Br1 Cu1 N3 C11 -90.5(4) . .
C15 Cu2 N6 C18 -2.7(3) . .
Br4 Cu2 N6 C18 -176.7(3) . .
Br3 Cu2 N6 C18 87.2(3) . .
Br4 Cu2 N6 C18 -88.2(3) 2_655 .
C15 Cu2 N6 C22 179.5(4) . .
Br4 Cu2 N6 C22 5.5(4) . .
Br3 Cu2 N6 C22 -90.6(4) . .
Br4 Cu2 N6 C22 94.0(4) 2_655 .
C4 N1 C3 C2 -110.9(5) . .
C5 N1 C3 C2 65.8(6) . .
C1 C2 C3 N1 -3.9(8) . .
C5 N1 C4 N2 -0.1(5) . .
C3 N1 C4 N2 177.0(4) . .
C5 N1 C4 Cu1 176.2(5) . .
C3 N1 C4 Cu1 -6.7(9) . .
C6 N2 C4 N1 0.0(5) . .
C7 N2 C4 N1 179.6(4) . .
C6 N2 C4 Cu1 -177.5(3) . .
C7 N2 C4 Cu1 2.1(5) . .
N3 Cu1 C4 N1 -177.5(6) . .
Br2 Cu1 C4 N1 -33.5(6) . .
Br1 Cu1 C4 N1 -177.6(5) 7_566 .
Br1 Cu1 C4 N1 79.8(6) . .
N3 Cu1 C4 N2 -1.4(3) . .
Br2 Cu1 C4 N2 142.6(3) . .
Br1 Cu1 C4 N2 -1.5(12) 7_566 .
Br1 Cu1 C4 N2 -104.1(3) . .
C4 N1 C5 C6 0.2(6) . .
C3 N1 C5 C6 -177.0(5) . .
N1 C5 C6 N2 -0.1(6) . .
C4 N2 C6 C5 0.1(6) . .
C7 N2 C6 C5 -179.5(5) . .
C11 N3 C7 C8 1.9(7) . .
Cu1 N3 C7 C8 -179.0(4) . .
C11 N3 C7 N2 -178.8(4) . .
Cu1 N3 C7 N2 0.2(5) . .
C4 N2 C7 N3 -1.5(6) . .
C6 N2 C7 N3 178.0(4) . .
C4 N2 C7 C8 177.7(5) . .
C6 N2 C7 C8 -2.8(8) . .
N3 C7 C8 C9 -3.4(8) . .
N2 C7 C8 C9 177.4(4) . .
C7 C8 C9 C10 2.6(7) . .
C8 C9 C10 C11 -0.4(8) . .
C7 N3 C11 C10 0.5(7) . .
Cu1 N3 C11 C10 -178.4(4) . .
C9 C10 C11 N3 -1.2(8) . .
C15 N4 C14 C13 -104.7(5) . .
C16 N4 C14 C13 75.1(6) . .
C12 C13 C14 N4 -113.6(6) . .
C16 N4 C15 N5 1.0(5) . .
C14 N4 C15 N5 -179.2(4) . .
C16 N4 C15 Cu2 -174.5(4) . .
C14 N4 C15 Cu2 5.3(7) . .
C17 N5 C15 N4 -0.2(5) . .
C18 N5 C15 N4 178.3(4) . .
C17 N5 C15 Cu2 176.5(3) . .
C18 N5 C15 Cu2 -4.9(5) . .
N6 Cu2 C15 N4 179.2(5) . .
Br4 Cu2 C15 N4 -115.5(11) . .
Br3 Cu2 C15 N4 73.3(5) . .
Br4 Cu2 C15 N4 -64.2(5) 2_655 .
N6 Cu2 C15 N5 4.0(3) . .
Br4 Cu2 C15 N5 69.3(13) . .
Br3 Cu2 C15 N5 -101.9(3) . .
Br4 Cu2 C15 N5 120.6(3) 2_655 .
C15 N4 C16 C17 -1.5(5) . .
C14 N4 C16 C17 178.7(4) . .
N4 C16 C17 N5 1.3(5) . .
C15 N5 C17 C16 -0.7(5) . .
C18 N5 C17 C16 -179.0(4) . .
C22 N6 C18 C19 0.1(6) . .
Cu2 N6 C18 C19 -178.0(3) . .
C22 N6 C18 N5 179.1(4) . .
Cu2 N6 C18 N5 1.0(4) . .
C15 N5 C18 N6 2.4(5) . .
C17 N5 C18 N6 -179.4(4) . .
C15 N5 C18 C19 -178.6(4) . .
C17 N5 C18 C19 -0.4(7) . .
N6 C18 C19 C20 -0.4(7) . .
N5 C18 C19 C20 -179.4(4) . .
C18 C19 C20 C21 0.4(7) . .
C19 C20 C21 C22 -0.1(7) . .
C18 N6 C22 C21 0.3(6) . .
Cu2 N6 C22 C21 178.0(3) . .
C20 C21 C22 N6 -0.3(7) . .
